data_1566783
loop_
_publ_author_name
'Liu, Hong-Chao'
'Kong, Xiangtao'
'Gong, Xiao-Ping'
'Li, Yuke'
'Niu, Zhi-Jie'
'Gou, Xue-Ya'
'Li, Xue-Song'
'Wang, Yu-Zhao'
'Shi, Wei-Yu'
'Huang, Yan-Chong'
'Liu, Xue-Yuan'
'Liang, Yong-Min'

_publ_section_title
;
 Site-Selective Coupling of Remote C(sp3)&#x2212;H/meta-C(sp2)&#x2212;H
 Bonds Enabled by Ru/Photoredox Dual Catalysis and Mechanistic Studies
;
_journal_name_full 'Chemical Science'
_journal_paper_doi 10.1039/D2SC00764A
_journal_year 2022
_chemical_formula_moiety 'C26 H35 N5 O2'
_chemical_formula_sum 'C26 H35 N5 O2'
_chemical_formula_weight 449.59
_space_group_crystal_system monoclinic
_space_group_IT_number 14
_space_group_name_Hall '-P 2ybc'
_space_group_name_H-M_alt 'P 1 21/c 1'
_atom_sites_solution_hydrogens geom
_atom_sites_solution_primary dual
_audit_creation_date 2021-07-28
_audit_creation_method
;
Olex2 1.3
(compiled 2020.11.12 svn.r5f609507 for OlexSys, GUI svn.r6032)
;
_audit_update_record
;
2021-08-03 deposited with the CCDC.	2022-04-12 downloaded from the CCDC.
;
_cell_angle_alpha 90
_cell_angle_beta 108.265(4)
_cell_angle_gamma 90
_cell_formula_units_Z 4
_cell_length_a 10.3083(3)
_cell_length_b 24.7520(7)
_cell_length_c 10.4153(4)
_cell_measurement_reflns_used 6631
_cell_measurement_temperature 303.04(10)
_cell_measurement_theta_max 75.3820
_cell_measurement_theta_min 1.7860
_cell_volume 2523.58(15)
_computing_cell_refinement 'CrysAlisPro 1.171.41.105a (Rigaku OD, 2021)'
_computing_data_collection 'CrysAlisPro 1.171.41.105a (Rigaku OD, 2021)'
_computing_data_reduction 'CrysAlisPro 1.171.41.105a (Rigaku OD, 2021)'
_computing_molecular_graphics 'Olex2 1.3 (Dolomanov et al., 2009)'
_computing_publication_material 'Olex2 1.3 (Dolomanov et al., 2009)'
_computing_structure_refinement 'SHELXL 2018/1 (Sheldrick, 2015)'
_computing_structure_solution 'SHELXT  (Sheldrick, 2015)'
_diffrn_ambient_environment air
_diffrn_ambient_temperature 303.04(10)
_diffrn_detector 'Hybrid Pixel Array Detector'
_diffrn_detector_area_resol_mean 10.0000
_diffrn_detector_type HyPix
_diffrn_measured_fraction_theta_full 0.997
_diffrn_measured_fraction_theta_max 0.965
_diffrn_measurement_details
;
List of Runs (angles in degrees, time in seconds):

  # Type    Start    End  Width  t~exp~   \w     \q     \k     \f   Frames
#--------------------------------------------------------------------------
  1  \w    114.00 175.00   0.50    1.00    --  104.25  45.00 -60.00  122
  2  \w     94.00 174.00   0.50    1.00    --  104.25  22.00  73.00  160
  3  \w     50.00 121.00   0.50    0.20    --   46.32  22.00  73.00  142
  4  \w   -115.00 -90.00   0.50    0.20    --  -46.32-125.00  90.00   50
  5  \w   -111.00 -81.00   0.50    0.20    --  -46.32-175.00  40.00   60
  6  \w    -69.00 -44.00   0.50    0.20    --  -46.32-175.00  40.00   50
  7  \w    -91.00 -57.00   0.50    1.00    -- -102.00 114.00 -89.00   68
  8  \w    -25.00  29.00   0.50    0.20    --  -46.32  19.00-180.00  108
  9  \w     32.00 103.00   0.50    1.00    --  104.25-125.00-120.00  142
 10  \w     42.00  68.00   0.50    1.00    --  104.25-108.00  83.00   52
 11  \w     34.00  95.00   0.50    1.00    --  104.25 -94.00 120.00  122
 12  \w     33.00  62.00   0.50    1.00    --  104.25 -61.00  60.00   58
 13  \w    -79.00 -29.00   0.50    0.20    -- -102.00 103.00-120.00  100
 14  \w   -110.00 -84.00   0.50    0.20    --  -46.32-125.00-180.00   52
 15  \w   -115.00 -85.00   0.50    0.20    --  -46.32-125.00 -90.00   60
 16  \w   -119.00 -94.00   0.50    0.20    --  -46.32-125.00  30.00   50
 17  \w     -6.00  29.00   0.50    0.20    --   46.32 -19.00 -60.00   70
 18  \w    -19.00  19.00   0.50    0.20    --   46.32 -19.00-120.00   76
 19  \w    -69.00 -29.00   0.50    0.20    -- -102.00  61.00   0.00   80
 20  \w    -63.00 -31.00   0.50    0.20    -- -102.00  61.00  30.00   64
 21  \w    -69.00 -44.00   0.50    0.20    -- -102.00  61.00 -90.00   50
 22  \w    -68.00 -42.00   0.50    0.20    -- -102.00  61.00  60.00   52
 23  \w    137.00 166.00   0.50    0.20    --  104.25  77.00 150.00   58
 24  \w     89.00 126.00   0.50    0.20    --  104.25  77.00 150.00   74
 25  \w    137.00 163.00   0.50    0.20    --  104.25  30.00 -90.00   52
 26  \w     39.00  64.00   0.50    0.20    --  104.25 -61.00   0.00   50
 27  \w     43.00  98.00   0.50    0.20    --  104.25 -94.00 150.00  110
 28  \w     40.00  65.00   0.50    0.20    --  104.25 -61.00 150.00   50
 29  \w     44.00  70.00   0.50    0.20    --  104.25 -61.00-180.00   52
 30  \w     36.00  63.00   0.50    0.20    --  104.25 -61.00 -90.00   54
;
_diffrn_measurement_device 'four-circle diffractometer'
_diffrn_measurement_device_type 'XtaLAB Synergy R, DW system, HyPix'
_diffrn_measurement_method '\w scans'
_diffrn_orient_matrix_type 'CrysAlisPro convention (1999,Acta A55,543-557)'
_diffrn_orient_matrix_UB_11 0.0200522000
_diffrn_orient_matrix_UB_12 0.0172238000
_diffrn_orient_matrix_UB_13 0.1471070000
_diffrn_orient_matrix_UB_21 -0.1557050000
_diffrn_orient_matrix_UB_22 -0.0019864000
_diffrn_orient_matrix_UB_23 -0.0273808000
_diffrn_orient_matrix_UB_31 0.0108550000
_diffrn_orient_matrix_UB_32 -0.0597865000
_diffrn_orient_matrix_UB_33 0.0432208000
_diffrn_radiation_monochromator mirror
_diffrn_radiation_probe x-ray
_diffrn_radiation_type 'Cu K\a'
_diffrn_radiation_wavelength 1.54184
_diffrn_reflns_av_R_equivalents 0.0428
_diffrn_reflns_av_unetI/netI 0.0411
_diffrn_reflns_Laue_measured_fraction_full 0.997
_diffrn_reflns_Laue_measured_fraction_max 0.965
_diffrn_reflns_limit_h_max 12
_diffrn_reflns_limit_h_min -12
_diffrn_reflns_limit_k_max 26
_diffrn_reflns_limit_k_min -30
_diffrn_reflns_limit_l_max 13
_diffrn_reflns_limit_l_min -12
_diffrn_reflns_number 19037
_diffrn_reflns_point_group_measured_fraction_full 0.997
_diffrn_reflns_point_group_measured_fraction_max 0.965
_diffrn_reflns_theta_full 67.684
_diffrn_reflns_theta_max 76.252
_diffrn_reflns_theta_min 3.571
_diffrn_source 'Rotating-anode X-ray tube'
_diffrn_source_type 'Rigaku (Cu) X-ray Source'
_exptl_absorpt_coefficient_mu 0.608
_exptl_absorpt_correction_T_max 1.00000
_exptl_absorpt_correction_T_min 0.90035
_exptl_absorpt_correction_type multi-scan
_exptl_absorpt_process_details
;
CrysAlisPro 1.171.41.105a (Rigaku Oxford Diffraction, 2021)
Empirical absorption correction using spherical harmonics,
implemented in SCALE3 ABSPACK scaling algorithm.
;
_exptl_crystal_colour 'clear light colourless'
_exptl_crystal_colour_lustre clear
_exptl_crystal_colour_modifier light
_exptl_crystal_colour_primary colourless
_exptl_crystal_density_diffrn 1.183
_exptl_crystal_description block
_exptl_crystal_F_000 968
_exptl_crystal_size_max 0.11
_exptl_crystal_size_mid 0.07
_exptl_crystal_size_min 0.05
_refine_diff_density_max 0.344
_refine_diff_density_min -0.218
_refine_diff_density_rms 0.034
_refine_ls_extinction_method none
_refine_ls_goodness_of_fit_ref 1.046
_refine_ls_hydrogen_treatment constr
_refine_ls_matrix_type full
_refine_ls_number_parameters 321
_refine_ls_number_reflns 5099
_refine_ls_number_restraints 24
_refine_ls_restrained_S_all 1.045
_refine_ls_R_factor_all 0.0830
_refine_ls_R_factor_gt 0.0625
_refine_ls_shift/su_max 0.000
_refine_ls_shift/su_mean 0.000
_refine_ls_structure_factor_coef Fsqd
_refine_ls_weighting_details 'w=1/[\s^2^(Fo^2^)+(0.1021P)^2^+0.3891P] where P=(Fo^2^+2Fc^2^)/3'
_refine_ls_weighting_scheme calc
_refine_ls_wR_factor_gt 0.1861
_refine_ls_wR_factor_ref 0.2029
_reflns_Friedel_coverage 0.000
_reflns_number_gt 3610
_reflns_number_total 5099
_reflns_threshold_expression 'I > 2\s(I)'
_cod_data_source_file d2sc00764a2.cif
_cod_data_source_block liuhonghao_0726_auto
_cod_original_cell_volume 2523.58(16)
_cod_database_code 1566783
_shelx_shelxl_version_number 2018/1
_shelx_space_group_comment
;
The symmetry employed for this shelxl refinement is uniquely defined
by the following loop, which should always be used as a source of
symmetry information in preference to the above space-group names.
They are only intended as comments.
;
_reflns_odcompleteness_completeness 99.74
_reflns_odcompleteness_iscentric 1
_reflns_odcompleteness_theta 66.97
_olex2_refinement_description
;
1. Fixed Uiso
 At 1.2 times of:
  All C(H) groups, All C(H,H) groups, All N(H) groups
 At 1.5 times of:
  All C(H,H,H) groups
2. Uiso/Uaniso restraints and constraints
Uanis(C2) \\sim Ueq, Uanis(C00O) \\sim Ueq, Uanis(C00M) \\sim Ueq, Uanis(C1)
\\sim Ueq: with sigma of 0.01 and sigma for terminal atoms of 0.02
3. Others
 Fixed Sof: C00M(0.8) H00A(0.8) H00C(0.8) C00O(0.8) H00D(0.8) H00E(0.8)
 C1(0.2) H1A(0.2) H1B(0.2) C2(0.2) H2A(0.2) H2B(0.2)
4.a Ternary CH refined with riding coordinates:
 C00H(H00H)
4.b Secondary CH2 refined with riding coordinates:
 C00M(H00A,H00C), C00O(H00D,H00E), C00S(H00U,H00V), C00T(H00W,H00X), C00U(H00Y,
 H), C00X(H1,HE), C1(H1A,H1B), C2(H2A,H2B)
4.c Aromatic/amide H refined with riding coordinates:
 N004(H004), C00B(H00B), C00I(H00I), C00J(H00J), C00K(H00K), C00L(H00L),
 C00N(H00N)
4.d Idealised Me refined as rotating group:
 C00P(H00F,H00G,H00M), C00Q(H00O,H00P,H00Q), C00R(H00R,H00S,H00T), C00V(H00Z,
 HA,HB), C00W(H00,HC,HD)
;
_olex2_submission_special_instructions 'No special instructions were received'
_oxdiff_exptl_absorpt_empirical_details
;
Empirical correction (ABSPACK) includes:
- Absorption correction using spherical harmonics
- Frame scaling
;
_oxdiff_exptl_absorpt_empirical_full_max 2.047
_oxdiff_exptl_absorpt_empirical_full_min 0.636

loop_
_space_group_symop_operation_xyz
'x, y, z'
'-x, y+1/2, -z+1/2'
'-x, -y, -z'
'x, -y-1/2, z-1/2'

loop_
_atom_site_label
_atom_site_type_symbol
_atom_site_fract_x
_atom_site_fract_y
_atom_site_fract_z
_atom_site_U_iso_or_equiv
_atom_site_adp_type
_atom_site_occupancy
_atom_site_site_symmetry_order
_atom_site_calc_flag
_atom_site_refinement_flags_posn
_atom_site_refinement_flags_adp
_atom_site_refinement_flags_occupancy
_atom_site_disorder_assembly
_atom_site_disorder_group
O001 O 1.06490(15) 0.32320(7) 0.47124(17) 0.0812(5) Uani 1 1 d . . . . .
O002 O 0.45403(18) 0.70383(7) 0.51859(18) 0.0932(5) Uani 1 1 d . . . . .
N003 N 0.55101(18) 0.62150(7) 0.5084(2) 0.0779(5) Uani 1 1 d . . . . .
N004 N 0.90194(18) 0.33866(8) 0.56982(19) 0.0742(5) Uani 1 1 d . . . . .
H004 H 0.825270 0.354677 0.559295 0.089 Uiso 1 1 calc R U . . .
N005 N 0.33637(18) 0.57429(9) 0.4500(2) 0.0852(6) Uani 1 1 d . . . . .
N006 N 0.65509(19) 0.57447(8) 0.3824(2) 0.0856(6) Uani 1 1 d . . . . .
N007 N 0.32721(19) 0.50069(8) 0.2962(2) 0.0858(6) Uani 1 1 d . . . . .
C008 C 0.5259(2) 0.55325(8) 0.3655(2) 0.0695(5) Uani 1 1 d . . . . .
C009 C 0.4538(2) 0.51043(8) 0.2898(2) 0.0692(5) Uani 1 1 d . . . . .
C00A C 0.4612(2) 0.58270(9) 0.4424(2) 0.0712(5) Uani 1 1 d . . . . .
C00B C 0.6441(2) 0.47333(8) 0.2164(2) 0.0686(5) Uani 1 1 d . . . . .
H00B H 0.703905 0.494508 0.282688 0.082 Uiso 1 1 calc R U . . .
C00C C 0.9548(2) 0.34239(9) 0.4683(2) 0.0727(6) Uani 1 1 d . . . . .
C00D C 0.6968(2) 0.44108(8) 0.1348(2) 0.0729(6) Uani 1 1 d . . . . .
C00E C 0.5059(2) 0.47498(8) 0.2022(2) 0.0704(5) Uani 1 1 d . . . . .
C00F C 0.9626(2) 0.30975(10) 0.6976(2) 0.0773(6) Uani 1 1 d . . . . .
C00G C 0.8520(3) 0.43988(9) 0.1596(3) 0.0814(6) Uani 1 1 d . . . . .
C00H C 0.5260(2) 0.66092(10) 0.6014(3) 0.0847(7) Uani 1 1 d . . . . .
H00H H 0.466152 0.644498 0.647384 0.102 Uiso 1 1 calc R U . . .
C00I C 0.6046(3) 0.41055(10) 0.0360(3) 0.0918(8) Uani 1 1 d . . . . .
H00I H 0.635996 0.388721 -0.020705 0.110 Uiso 1 1 calc R U . . .
C00J C 0.6640(2) 0.61420(10) 0.4672(3) 0.0874(7) Uani 1 1 d . . . . .
H00J H 0.741201 0.635938 0.497569 0.105 Uiso 1 1 calc R U . . .
C00K C 0.4172(3) 0.44349(10) 0.1025(3) 0.0881(7) Uani 1 1 d . . . . .
H00K H 0.324107 0.443729 0.091465 0.106 Uiso 1 1 calc R U . . .
C00L C 0.2775(2) 0.53209(12) 0.3733(3) 0.0934(8) Uani 1 1 d . . . . .
H00L H 0.189927 0.523566 0.374117 0.112 Uiso 1 1 calc R U . . .
C00M C 0.8648(3) 0.36715(13) 0.3380(3) 0.0718(7) Uani 0.8 1 d . U P A 1
H00A H 0.852862 0.341531 0.264746 0.086 Uiso 0.8 1 calc R U P A 1
H00C H 0.775531 0.374842 0.346393 0.086 Uiso 0.8 1 calc R U P A 1
C00N C 0.4670(3) 0.41216(12) 0.0208(3) 0.1040(9) Uani 1 1 d . . . . .
H00N H 0.406798 0.391502 -0.046539 0.125 Uiso 1 1 calc R U . . .
C00O C 0.9262(3) 0.41868(13) 0.3050(3) 0.0721(7) Uani 0.8 1 d . U P A 1
H00D H 1.021616 0.412346 0.314354 0.087 Uiso 0.8 1 calc R U P A 1
H00E H 0.922424 0.446275 0.369881 0.087 Uiso 0.8 1 calc R U P A 1
C00P C 0.9923(4) 0.25199(11) 0.6682(3) 0.1088(9) Uani 1 1 d . . . . .
H00F H 0.908338 0.234052 0.621017 0.163 Uiso 1 1 calc R U . . .
H00G H 1.035729 0.233521 0.751738 0.163 Uiso 1 1 calc R U . . .
H00M H 1.051741 0.251758 0.613351 0.163 Uiso 1 1 calc R U . . .
C00Q C 0.9077(3) 0.49701(11) 0.1593(4) 0.1086(9) Uani 1 1 d . . . . .
H00O H 0.864466 0.513592 0.073170 0.163 Uiso 1 1 calc R U . . .
H00P H 1.004569 0.495439 0.175409 0.163 Uiso 1 1 calc R U . . .
H00Q H 0.889108 0.517915 0.229183 0.163 Uiso 1 1 calc R U . . .
C00R C 1.0920(3) 0.33753(15) 0.7817(3) 0.1220(11) Uani 1 1 d . . . . .
H00R H 1.156439 0.338523 0.732237 0.183 Uiso 1 1 calc R U . . .
H00S H 1.130668 0.317969 0.864537 0.183 Uiso 1 1 calc R U . . .
H00T H 1.071150 0.373741 0.801824 0.183 Uiso 1 1 calc R U . . .
C00S C 0.6514(3) 0.68019(13) 0.7049(3) 0.1070(9) Uani 1 1 d . . . . .
H00U H 0.713786 0.695359 0.661495 0.128 Uiso 1 1 calc R U . . .
H00V H 0.696767 0.650260 0.761370 0.128 Uiso 1 1 calc R U . . .
C00T C 0.6120(4) 0.72356(16) 0.7921(3) 0.1172(10) Uani 1 1 d . . . . .
H00W H 0.559103 0.707226 0.844203 0.141 Uiso 1 1 calc R U . . .
H00X H 0.693920 0.739088 0.854725 0.141 Uiso 1 1 calc R U . . .
C00U C 0.4139(4) 0.74450(14) 0.5977(4) 0.1260(12) Uani 1 1 d . . . . .
H00Y H 0.350905 0.728656 0.639474 0.151 Uiso 1 1 calc R U . . .
H H 0.366153 0.773253 0.538294 0.151 Uiso 1 1 calc R U . . .
C00V C 0.8539(4) 0.30916(17) 0.7681(3) 0.1234(12) Uani 1 1 d . . . . .
H00Z H 0.837677 0.345377 0.792284 0.185 Uiso 1 1 calc R U . . .
HA H 0.884662 0.287390 0.848264 0.185 Uiso 1 1 calc R U . . .
HB H 0.770839 0.294330 0.708368 0.185 Uiso 1 1 calc R U . . .
C00W C 0.8920(4) 0.40766(16) 0.0533(4) 0.1266(12) Uani 1 1 d . . . . .
H00 H 0.863548 0.370795 0.054667 0.190 Uiso 1 1 calc R U . . .
HC H 0.989311 0.408986 0.072537 0.190 Uiso 1 1 calc R U . . .
HD H 0.848300 0.422898 -0.034431 0.190 Uiso 1 1 calc R U . . .
C00X C 0.5291(4) 0.76724(14) 0.7022(4) 0.1215(11) Uani 1 1 d . . . . .
H1 H 0.496292 0.792412 0.756414 0.146 Uiso 1 1 calc R U . . .
HE H 0.586691 0.787031 0.660623 0.146 Uiso 1 1 calc R U . . .
C1 C 0.8999(12) 0.4011(5) 0.3948(11) 0.068(2) Uani 0.2 1 d . U P A 2
H1A H 0.809662 0.409766 0.399363 0.082 Uiso 0.2 1 calc R U P A 2
H1B H 0.962399 0.430166 0.435081 0.082 Uiso 0.2 1 calc R U P A 2
C2 C 0.8970(13) 0.3897(5) 0.2486(13) 0.072(3) Uani 0.2 1 d . U P A 2
H2A H 0.987288 0.378798 0.248332 0.086 Uiso 0.2 1 calc R U P A 2
H2B H 0.834380 0.360239 0.211753 0.086 Uiso 0.2 1 calc R U P A 2

loop_
_atom_site_aniso_label
_atom_site_aniso_U_11
_atom_site_aniso_U_22
_atom_site_aniso_U_33
_atom_site_aniso_U_23
_atom_site_aniso_U_13
_atom_site_aniso_U_12
O001 0.0617(8) 0.0982(11) 0.0871(11) 0.0089(8) 0.0284(7) 0.0084(7)
O002 0.0931(11) 0.0812(10) 0.0960(12) -0.0115(9) 0.0163(9) 0.0203(9)
N003 0.0612(10) 0.0711(11) 0.0997(14) -0.0097(9) 0.0229(9) 0.0030(8)
N004 0.0670(10) 0.0857(12) 0.0751(11) 0.0190(9) 0.0296(9) 0.0176(8)
N005 0.0579(10) 0.0943(13) 0.1031(15) 0.0031(11) 0.0250(10) 0.0064(9)
N006 0.0646(10) 0.0729(11) 0.1231(16) -0.0176(11) 0.0349(10) -0.0089(8)
N007 0.0598(10) 0.0860(12) 0.1043(15) 0.0012(11) 0.0153(10) -0.0046(9)
C008 0.0572(10) 0.0621(11) 0.0872(14) 0.0035(10) 0.0196(10) 0.0030(8)
C009 0.0585(11) 0.0630(11) 0.0786(13) 0.0104(10) 0.0109(9) 0.0033(8)
C00A 0.0573(10) 0.0688(12) 0.0835(14) 0.0062(10) 0.0162(10) 0.0069(9)
C00B 0.0733(12) 0.0576(11) 0.0696(12) 0.0042(9) 0.0150(10) 0.0023(9)
C00C 0.0605(11) 0.0804(13) 0.0813(14) 0.0174(11) 0.0281(10) 0.0069(9)
C00D 0.0959(15) 0.0558(11) 0.0646(12) 0.0105(9) 0.0216(11) 0.0075(10)
C00E 0.0721(12) 0.0547(10) 0.0751(13) 0.0094(9) 0.0096(10) 0.0016(9)
C00F 0.0802(14) 0.0858(15) 0.0644(12) 0.0126(11) 0.0205(10) 0.0025(11)
C00G 0.0996(17) 0.0728(13) 0.0815(15) 0.0149(11) 0.0424(13) 0.0139(12)
C00H 0.0734(14) 0.0811(14) 0.1016(18) -0.0048(13) 0.0303(13) 0.0032(11)
C00I 0.119(2) 0.0721(14) 0.0751(15) -0.0027(12) 0.0165(14) 0.0078(14)
C00J 0.0657(13) 0.0760(14) 0.122(2) -0.0167(14) 0.0315(13) -0.0090(10)
C00K 0.0846(16) 0.0705(13) 0.0903(17) 0.0002(12) 0.0001(13) -0.0006(11)
C00L 0.0567(12) 0.1000(18) 0.122(2) 0.0001(17) 0.0249(13) -0.0035(12)
C00M 0.0685(15) 0.0770(17) 0.0700(16) 0.0115(15) 0.0219(13) 0.0011(13)
C00N 0.114(2) 0.0845(17) 0.0878(18) -0.0135(14) -0.0052(16) -0.0060(15)
C00O 0.0689(15) 0.0708(17) 0.0799(19) 0.0065(16) 0.0281(14) 0.0031(13)
C00P 0.131(2) 0.0815(16) 0.109(2) 0.0272(15) 0.0306(19) 0.0044(16)
C00Q 0.0958(19) 0.0920(18) 0.138(3) 0.0174(17) 0.0369(18) 0.0010(15)
C00R 0.118(2) 0.130(3) 0.096(2) -0.0041(18) 0.0014(18) -0.025(2)
C00S 0.0907(18) 0.118(2) 0.104(2) -0.0099(17) 0.0187(16) 0.0033(16)
C00T 0.112(2) 0.142(3) 0.096(2) -0.030(2) 0.0294(17) -0.007(2)
C00U 0.119(2) 0.098(2) 0.152(3) -0.029(2) 0.028(2) 0.0270(18)
C00V 0.116(2) 0.182(3) 0.0832(19) 0.022(2) 0.0483(17) 0.011(2)
C00W 0.157(3) 0.131(3) 0.121(3) -0.015(2) 0.086(2) 0.000(2)
C00X 0.124(3) 0.104(2) 0.141(3) -0.035(2) 0.048(2) -0.0098(19)
C1 0.079(6) 0.065(5) 0.068(6) 0.000(5) 0.032(5) 0.005(5)
C2 0.083(6) 0.063(5) 0.072(6) 0.001(5) 0.027(5) 0.003(5)

loop_
_atom_type_symbol
_atom_type_description
_atom_type_scat_dispersion_real
_atom_type_scat_dispersion_imag
_atom_type_scat_source
C C 0.0181 0.0091 'International Tables Vol C Tables 4.2.6.8 and 6.1.1.4'
H H 0.0000 0.0000 'International Tables Vol C Tables 4.2.6.8 and 6.1.1.4'
N N 0.0311 0.0180 'International Tables Vol C Tables 4.2.6.8 and 6.1.1.4'
O O 0.0492 0.0322 'International Tables Vol C Tables 4.2.6.8 and 6.1.1.4'

loop_
_geom_angle_atom_site_label_1
_geom_angle_atom_site_label_2
_geom_angle_atom_site_label_3
_geom_angle
_geom_angle_site_symmetry_1
_geom_angle_site_symmetry_3
_geom_angle_publ_flag
C00H O002 C00U 111.3(2) . . ?
C00A N003 C00H 125.11(19) . . ?
C00A N003 C00J 105.01(19) . . ?
C00J N003 C00H 129.87(19) . . ?
C00C N004 H004 117.0 . . ?
C00C N004 C00F 126.01(18) . . ?
C00F N004 H004 117.0 . . ?
C00A N005 C00L 110.6(2) . . ?
C00J N006 C008 103.39(19) . . ?
C00L N007 C009 119.1(2) . . ?
N006 C008 C00A 109.93(19) . . ?
C009 C008 N006 132.9(2) . . ?
C009 C008 C00A 117.1(2) . . ?
N007 C009 C008 117.6(2) . . ?
N007 C009 C00E 117.9(2) . . ?
C008 C009 C00E 124.6(2) . . ?
N003 C00A C008 106.62(18) . . ?
N005 C00A N003 126.7(2) . . ?
N005 C00A C008 126.7(2) . . ?
C00D C00B H00B 118.8 . . ?
C00E C00B H00B 118.8 . . ?
C00E C00B C00D 122.4(2) . . ?
O001 C00C N004 124.0(2) . . ?
O001 C00C C00M 119.0(2) . . ?
O001 C00C C1 122.2(4) . . ?
N004 C00C C00M 116.73(19) . . ?
N004 C00C C1 105.1(4) . . ?
C00B C00D C00G 119.5(2) . . ?
C00I C00D C00B 117.2(2) . . ?
C00I C00D C00G 123.3(2) . . ?
C00B C00E C009 120.72(19) . . ?
C00B C00E C00K 118.5(2) . . ?
C00K C00E C009 120.8(2) . . ?
N004 C00F C00P 109.5(2) . . ?
N004 C00F C00R 110.6(2) . . ?
N004 C00F C00V 105.9(2) . . ?
C00P C00F C00V 108.4(3) . . ?
C00R C00F C00P 110.4(2) . . ?
C00R C00F C00V 112.0(3) . . ?
C00D C00G C00O 109.72(19) . . ?
C00Q C00G C00D 110.7(2) . . ?
C00Q C00G C00O 104.1(2) . . ?
C00Q C00G C2 135.2(6) . . ?
C00W C00G C00D 113.1(2) . . ?
C00W C00G C00O 111.6(2) . . ?
C00W C00G C00Q 107.2(2) . . ?
C00W C00G C2 85.2(5) . . ?
C2 C00G C00D 102.6(5) . . ?
O002 C00H N003 105.4(2) . . ?
O002 C00H H00H 108.5 . . ?
O002 C00H C00S 111.8(2) . . ?
N003 C00H H00H 108.5 . . ?
N003 C00H C00S 113.9(2) . . ?
C00S C00H H00H 108.5 . . ?
C00D C00I H00I 119.6 . . ?
C00N C00I C00D 120.8(3) . . ?
C00N C00I H00I 119.6 . . ?
N003 C00J H00J 122.5 . . ?
N006 C00J N003 115.0(2) . . ?
N006 C00J H00J 122.5 . . ?
C00E C00K H00K 120.1 . . ?
C00N C00K C00E 119.8(3) . . ?
C00N C00K H00K 120.1 . . ?
N005 C00L H00L 115.6 . . ?
N007 C00L N005 128.9(2) . . ?
N007 C00L H00L 115.6 . . ?
C00C C00M H00A 109.4 . . ?
C00C C00M H00C 109.4 . . ?
H00A C00M H00C 108.0 . . ?
C00O C00M C00C 111.3(2) . . ?
C00O C00M H00A 109.4 . . ?
C00O C00M H00C 109.4 . . ?
C00I C00N H00N 119.4 . . ?
C00K C00N C00I 121.3(3) . . ?
C00K C00N H00N 119.4 . . ?
C00G C00O H00D 109.0 . . ?
C00G C00O H00E 109.0 . . ?
C00M C00O C00G 113.1(3) . . ?
C00M C00O H00D 109.0 . . ?
C00M C00O H00E 109.0 . . ?
H00D C00O H00E 107.8 . . ?
C00F C00P H00F 109.5 . . ?
C00F C00P H00G 109.5 . . ?
C00F C00P H00M 109.5 . . ?
H00F C00P H00G 109.5 . . ?
H00F C00P H00M 109.5 . . ?
H00G C00P H00M 109.5 . . ?
C00G C00Q H00O 109.5 . . ?
C00G C00Q H00P 109.5 . . ?
C00G C00Q H00Q 109.5 . . ?
H00O C00Q H00P 109.5 . . ?
H00O C00Q H00Q 109.5 . . ?
H00P C00Q H00Q 109.5 . . ?
C00F C00R H00R 109.5 . . ?
C00F C00R H00S 109.5 . . ?
C00F C00R H00T 109.5 . . ?
H00R C00R H00S 109.5 . . ?
H00R C00R H00T 109.5 . . ?
H00S C00R H00T 109.5 . . ?
C00H C00S H00U 109.9 . . ?
C00H C00S H00V 109.9 . . ?
C00H C00S C00T 108.8(3) . . ?
H00U C00S H00V 108.3 . . ?
C00T C00S H00U 109.9 . . ?
C00T C00S H00V 109.9 . . ?
C00S C00T H00W 109.7 . . ?
C00S C00T H00X 109.7 . . ?
H00W C00T H00X 108.2 . . ?
C00X C00T C00S 109.7(3) . . ?
C00X C00T H00W 109.7 . . ?
C00X C00T H00X 109.7 . . ?
O002 C00U H00Y 109.1 . . ?
O002 C00U H 109.1 . . ?
O002 C00U C00X 112.7(3) . . ?
H00Y C00U H 107.8 . . ?
C00X C00U H00Y 109.1 . . ?
C00X C00U H 109.1 . . ?
C00F C00V H00Z 109.5 . . ?
C00F C00V HA 109.5 . . ?
C00F C00V HB 109.5 . . ?
H00Z C00V HA 109.5 . . ?
H00Z C00V HB 109.5 . . ?
HA C00V HB 109.5 . . ?
C00G C00W H00 109.5 . . ?
C00G C00W HC 109.5 . . ?
C00G C00W HD 109.5 . . ?
H00 C00W HC 109.5 . . ?
H00 C00W HD 109.5 . . ?
HC C00W HD 109.5 . . ?
C00T C00X H1 109.4 . . ?
C00T C00X HE 109.4 . . ?
C00U C00X C00T 111.0(3) . . ?
C00U C00X H1 109.4 . . ?
C00U C00X HE 109.4 . . ?
H1 C00X HE 108.0 . . ?
C00C C1 H1A 111.5 . . ?
C00C C1 H1B 111.5 . . ?
H1A C1 H1B 109.3 . . ?
C2 C1 C00C 101.2(8) . . ?
C2 C1 H1A 111.5 . . ?
C2 C1 H1B 111.5 . . ?
C00G C2 C1 111.0(9) . . ?
C00G C2 H2A 109.4 . . ?
C00G C2 H2B 109.4 . . ?
C1 C2 H2A 109.4 . . ?
C1 C2 H2B 109.4 . . ?
H2A C2 H2B 108.0 . . ?

loop_
_geom_bond_atom_site_label_1
_geom_bond_atom_site_label_2
_geom_bond_distance
_geom_bond_site_symmetry_2
_geom_bond_publ_flag
O001 C00C 1.221(2) . ?
O002 C00H 1.422(3) . ?
O002 C00U 1.441(4) . ?
N003 C00A 1.361(3) . ?
N003 C00H 1.454(3) . ?
N003 C00J 1.373(3) . ?
N004 H004 0.8600 . ?
N004 C00C 1.336(3) . ?
N004 C00F 1.467(3) . ?
N005 C00A 1.330(3) . ?
N005 C00L 1.339(3) . ?
N006 C008 1.391(3) . ?
N006 C00J 1.306(3) . ?
N007 C009 1.349(3) . ?
N007 C00L 1.330(4) . ?
C008 C009 1.389(3) . ?
C008 C00A 1.397(3) . ?
C009 C00E 1.483(3) . ?
C00B H00B 0.9300 . ?
C00B C00D 1.394(3) . ?
C00B C00E 1.386(3) . ?
C00C C00M 1.513(4) . ?
C00C C1 1.656(11) . ?
C00D C00G 1.539(3) . ?
C00D C00I 1.386(3) . ?
C00E C00K 1.388(3) . ?
C00F C00P 1.513(4) . ?
C00F C00R 1.513(4) . ?
C00F C00V 1.520(4) . ?
C00G C00O 1.558(4) . ?
C00G C00Q 1.526(4) . ?
C00G C00W 1.522(4) . ?
C00G C2 1.532(12) . ?
C00H H00H 0.9800 . ?
C00H C00S 1.479(4) . ?
C00I H00I 0.9300 . ?
C00I C00N 1.378(4) . ?
C00J H00J 0.9300 . ?
C00K H00K 0.9300 . ?
C00K C00N 1.365(4) . ?
C00L H00L 0.9300 . ?
C00M H00A 0.9700 . ?
C00M H00C 0.9700 . ?
C00M C00O 1.511(4) . ?
C00N H00N 0.9300 . ?
C00O H00D 0.9700 . ?
C00O H00E 0.9700 . ?
C00P H00F 0.9600 . ?
C00P H00G 0.9600 . ?
C00P H00M 0.9600 . ?
C00Q H00O 0.9600 . ?
C00Q H00P 0.9600 . ?
C00Q H00Q 0.9600 . ?
C00R H00R 0.9600 . ?
C00R H00S 0.9600 . ?
C00R H00T 0.9600 . ?
C00S H00U 0.9700 . ?
C00S H00V 0.9700 . ?
C00S C00T 1.541(4) . ?
C00T H00W 0.9700 . ?
C00T H00X 0.9700 . ?
C00T C00X 1.508(5) . ?
C00U H00Y 0.9700 . ?
C00U H 0.9700 . ?
C00U C00X 1.450(5) . ?
C00V H00Z 0.9600 . ?
C00V HA 0.9600 . ?
C00V HB 0.9600 . ?
C00W H00 0.9600 . ?
C00W HC 0.9600 . ?
C00W HD 0.9600 . ?
C00X H1 0.9700 . ?
C00X HE 0.9700 . ?
C1 H1A 0.9700 . ?
C1 H1B 0.9700 . ?
C1 C2 1.540(17) . ?
C2 H2A 0.9700 . ?
C2 H2B 0.9700 . ?

loop_
_geom_torsion_atom_site_label_1
_geom_torsion_atom_site_label_2
_geom_torsion_atom_site_label_3
_geom_torsion_atom_site_label_4
_geom_torsion
_geom_torsion_site_symmetry_1
_geom_torsion_site_symmetry_2
_geom_torsion_site_symmetry_3
_geom_torsion_site_symmetry_4
_geom_torsion_publ_flag
O001 C00C C00M C00O -68.9(3) . . . . ?
O001 C00C C1 C2 59.6(10) . . . . ?
O002 C00H C00S C00T 57.9(3) . . . . ?
O002 C00U C00X C00T -55.1(5) . . . . ?
N003 C00H C00S C00T 177.2(2) . . . . ?
N004 C00C C00M C00O 117.1(3) . . . . ?
N004 C00C C1 C2 -151.6(7) . . . . ?
N006 C008 C009 N007 -179.8(2) . . . . ?
N006 C008 C009 C00E -0.1(4) . . . . ?
N006 C008 C00A N003 -1.0(3) . . . . ?
N006 C008 C00A N005 179.3(2) . . . . ?
N007 C009 C00E C00B -163.5(2) . . . . ?
N007 C009 C00E C00K 17.8(3) . . . . ?
C008 N006 C00J N003 -0.2(3) . . . . ?
C008 C009 C00E C00B 16.9(3) . . . . ?
C008 C009 C00E C00K -161.9(2) . . . . ?
C009 N007 C00L N005 0.1(4) . . . . ?
C009 C008 C00A N003 179.12(19) . . . . ?
C009 C008 C00A N005 -0.6(3) . . . . ?
C009 C00E C00K C00N 178.4(2) . . . . ?
C00A N003 C00H O002 -84.6(3) . . . . ?
C00A N003 C00H C00S 152.5(3) . . . . ?
C00A N003 C00J N006 -0.4(3) . . . . ?
C00A N005 C00L N007 -0.4(4) . . . . ?
C00A C008 C009 N007 0.1(3) . . . . ?
C00A C008 C009 C00E 179.77(18) . . . . ?
C00B C00D C00G C00O 60.9(3) . . . . ?
C00B C00D C00G C00Q -53.5(3) . . . . ?
C00B C00D C00G C00W -173.8(2) . . . . ?
C00B C00D C00G C2 96.1(6) . . . . ?
C00B C00D C00I C00N -0.4(3) . . . . ?
C00B C00E C00K C00N -0.4(3) . . . . ?
C00C N004 C00F C00P -53.9(3) . . . . ?
C00C N004 C00F C00R 68.0(3) . . . . ?
C00C N004 C00F C00V -170.5(3) . . . . ?
C00C C00M C00O C00G 169.2(2) . . . . ?
C00C C1 C2 C00G -178.4(7) . . . . ?
C00D C00B C00E C009 -179.16(18) . . . . ?
C00D C00B C00E C00K -0.3(3) . . . . ?
C00D C00G C00O C00M 49.2(3) . . . . ?
C00D C00G C2 C1 -76.1(10) . . . . ?
C00D C00I C00N C00K -0.4(4) . . . . ?
C00E C00B C00D C00G -177.95(19) . . . . ?
C00E C00B C00D C00I 0.8(3) . . . . ?
C00E C00K C00N C00I 0.8(4) . . . . ?
C00F N004 C00C O001 -2.5(4) . . . . ?
C00F N004 C00C C00M 171.2(2) . . . . ?
C00F N004 C00C C1 -150.6(5) . . . . ?
C00G C00D C00I C00N 178.2(2) . . . . ?
C00H O002 C00U C00X 58.1(4) . . . . ?
C00H N003 C00A N005 0.6(4) . . . . ?
C00H N003 C00A C008 -179.1(2) . . . . ?
C00H N003 C00J N006 179.5(2) . . . . ?
C00H C00S C00T C00X -53.9(4) . . . . ?
C00I C00D C00G C00O -117.8(3) . . . . ?
C00I C00D C00G C00Q 127.9(3) . . . . ?
C00I C00D C00G C00W 7.6(3) . . . . ?
C00I C00D C00G C2 -82.6(6) . . . . ?
C00J N003 C00A N005 -179.5(2) . . . . ?
C00J N003 C00A C008 0.8(2) . . . . ?
C00J N003 C00H O002 95.6(3) . . . . ?
C00J N003 C00H C00S -27.4(4) . . . . ?
C00J N006 C008 C009 -179.4(3) . . . . ?
C00J N006 C008 C00A 0.7(3) . . . . ?
C00L N005 C00A N003 -179.0(2) . . . . ?
C00L N005 C00A C008 0.7(3) . . . . ?
C00L N007 C009 C008 0.1(3) . . . . ?
C00L N007 C009 C00E -179.6(2) . . . . ?
C00Q C00G C00O C00M 167.7(2) . . . . ?
C00Q C00G C2 C1 61.6(12) . . . . ?
C00S C00T C00X C00U 53.0(4) . . . . ?
C00U O002 C00H N003 176.0(2) . . . . ?
C00U O002 C00H C00S -59.8(3) . . . . ?
C00W C00G C00O C00M -77.0(3) . . . . ?
C00W C00G C2 C1 171.3(9) . . . . ?
